data_8106407
loop_
_publ_author_name
'You, Gui-Rong'
'Rao, Guo-Wu'

_publ_section_title
;
 Crystal structure of
 8-(trifluoromethyl)imidazo[1,2-a]pyridine-3-carbaldehyde, C9H5F3N2O
;
_journal_issue 6
_journal_name_full 'Zeitschrift f\"ur Kristallographie - New Crystal Structures'
_journal_page_first 1081
_journal_page_last 1082
_journal_paper_doi 10.1515/ncrs-2018-0199
_journal_volume 233
_journal_year 2018
_chemical_formula_moiety 'C9 H5 F3 N2 O'
_chemical_formula_sum 'C9 H5 F3 N2 O'
_chemical_formula_weight 214.15
_chemical_name_systematic
;
8-(trifluoromethyl)imidazo[1,2-<i>a</i>]pyridine-3-carbaldehyde, 
;
_space_group_crystal_system orthorhombic
_space_group_IT_number 62
_space_group_name_Hall '-P 2ac 2n'
_space_group_name_H-M_alt 'P n m a'
_atom_sites_solution_hydrogens geom
_cell_angle_alpha 90
_cell_angle_beta 90
_cell_angle_gamma 90
_cell_formula_units_Z 4
_cell_length_a 7.276(2)
_cell_length_b 6.7773(19)
_cell_length_c 17.613(5)
_cell_measurement_reflns_used 3435
_cell_measurement_temperature 293(2)
_cell_measurement_theta_max 26.75
_cell_measurement_theta_min 2.31
_cell_volume 868.5(4)
_computing_cell_refinement 'Bruker SAINT [1] '
_computing_data_collection 'Bruker SMART [1] '
_computing_data_reduction 'Bruker SAINT [1] '
_computing_molecular_graphics 'ORTEP [4]'
_computing_publication_material 'WINGX [4]'
_computing_structure_refinement SHELXL-2018/3[3]
_computing_structure_solution 'SHELXS-97 [2] '
_diffrn_ambient_temperature 293(2)
_diffrn_measured_fraction_theta_full 1.000
_diffrn_measured_fraction_theta_max 1.000
_diffrn_measurement_device_type 'Bruker SMART CCD area-detector'
_diffrn_measurement_method 'phi and omega scans'
_diffrn_radiation_type MoK\a
_diffrn_radiation_wavelength 0.71073
_diffrn_reflns_av_R_equivalents 0.0184
_diffrn_reflns_av_unetI/netI 0.0180
_diffrn_reflns_Laue_measured_fraction_full 1.000
_diffrn_reflns_Laue_measured_fraction_max 1.000
_diffrn_reflns_limit_h_max 6
_diffrn_reflns_limit_h_min -8
_diffrn_reflns_limit_k_max 8
_diffrn_reflns_limit_k_min -7
_diffrn_reflns_limit_l_max 15
_diffrn_reflns_limit_l_min -20
_diffrn_reflns_number 3447
_diffrn_reflns_point_group_measured_fraction_full 1.000
_diffrn_reflns_point_group_measured_fraction_max 1.000
_diffrn_reflns_theta_full 25.012
_diffrn_reflns_theta_max 25.012
_diffrn_reflns_theta_min 2.313
_diffrn_source 'fine-focus sealed tube'
_exptl_absorpt_coefficient_mu 0.153
_exptl_absorpt_correction_type none
_exptl_crystal_colour colourles
_exptl_crystal_density_diffrn 1.638
_exptl_crystal_description block
_exptl_crystal_F_000 432
_exptl_crystal_size_max 0.65
_exptl_crystal_size_mid 0.32
_exptl_crystal_size_min 0.25
_refine_diff_density_max 0.141
_refine_diff_density_min -0.236
_refine_diff_density_rms 0.055
_refine_ls_extinction_coef 0.050(6)
_refine_ls_extinction_expression Fc^*^=kFc[1+0.001xFc^2^\l^3^/sin(2\q)]^-1/4^
_refine_ls_extinction_method 'SHELXL-2018/3 (Sheldrick 2018)'
_refine_ls_goodness_of_fit_ref 1.068
_refine_ls_hydrogen_treatment constr
_refine_ls_matrix_type full
_refine_ls_number_parameters 89
_refine_ls_number_reflns 839
_refine_ls_number_restraints 0
_refine_ls_restrained_S_all 1.068
_refine_ls_R_factor_all 0.0443
_refine_ls_R_factor_gt 0.0399
_refine_ls_shift/su_max 0.000
_refine_ls_shift/su_mean 0.000
_refine_ls_structure_factor_coef Fsqd
_refine_ls_weighting_details 'w=1/[\s^2^(Fo^2^)+(0.0587P)^2^+0.2014P] where P=(Fo^2^+2Fc^2^)/3'
_refine_ls_weighting_scheme calc
_refine_ls_wR_factor_gt 0.1079
_refine_ls_wR_factor_ref 0.1122
_reflns_Friedel_coverage 0.000
_reflns_Friedel_fraction_full .
_reflns_Friedel_fraction_max .
_reflns_number_gt 729
_reflns_number_total 839
_reflns_threshold_expression 'I > 2\s(I)'
_cod_data_source_file suppl_ncrs-2018-0199_suppl.cif
_cod_data_source_block shelx
_cod_database_code 8106407
_shelx_space_group_comment
;
The symmetry employed for this shelxl refinement is uniquely defined
by the following loop, which should always be used as a source of
symmetry information in preference to the above space-group names.
They are only intended as comments.
;

loop_
_space_group_symop_operation_xyz
'x, y, z'
'-x+1/2, -y, z+1/2'
'x+1/2, -y+1/2, -z+1/2'
'-x, y+1/2, -z'
'-x, -y, -z'
'x-1/2, y, -z-1/2'
'-x-1/2, y-1/2, z-1/2'
'x, -y-1/2, z'

loop_
_atom_site_label
_atom_site_type_symbol
_atom_site_fract_x
_atom_site_fract_y
_atom_site_fract_z
_atom_site_U_iso_or_equiv
_atom_site_adp_type
_atom_site_occupancy
_atom_site_site_symmetry_order
_atom_site_calc_flag
_atom_site_refinement_flags_posn
_atom_site_refinement_flags_adp
_atom_site_refinement_flags_occupancy
_atom_site_disorder_assembly
_atom_site_disorder_group
F2 F 0.3077(3) 0.250000 0.72589(9) 0.1097(8) Uani 1 2 d S T P . .
O1 O 0.5672(4) 0.250000 0.30615(12) 0.1035(9) Uani 1 2 d S T P . .
N2 N 0.4273(2) 0.250000 0.46238(10) 0.0462(5) Uani 1 2 d S T P . .
C1 C 0.2995(3) 0.250000 0.52023(13) 0.0470(5) Uani 1 2 d S T P . .
C5 C 0.6134(3) 0.250000 0.47587(14) 0.0522(6) Uani 1 2 d S T P . .
H5 H 0.696268 0.250000 0.435652 0.063 Uiso 1 2 calc R U P . .
C7 C 0.5492(3) 0.250000 0.60820(14) 0.0565(6) Uani 1 2 d S T P . .
H7 H 0.593426 0.250000 0.657737 0.068 Uiso 1 2 calc R U P . .
C8 C 0.3642(3) 0.250000 0.59566(13) 0.0508(6) Uani 1 2 d S T P . .
N1 N 0.1282(2) 0.250000 0.49314(13) 0.0622(6) Uani 1 2 d S T P . .
C3 C 0.3284(3) 0.250000 0.39507(13) 0.0576(6) Uani 1 2 d S T P . .
C6 C 0.6736(3) 0.250000 0.54729(14) 0.0575(6) Uani 1 2 d S T P . .
H6 H 0.799254 0.250000 0.556898 0.069 Uiso 1 2 calc R U P . .
C9 C 0.2287(4) 0.250000 0.65861(14) 0.0689(7) Uani 1 2 d S T P . .
F1 F 0.11835(17) 0.0932(2) 0.65681(7) 0.0995(6) Uani 1 1 d . . . . .
C4 C 0.4055(5) 0.250000 0.32040(16) 0.0797(9) Uani 1 2 d S T P . .
H4 H 0.324295 0.250000 0.279642 0.096 Uiso 1 2 calc R U P . .
C2 C 0.1488(4) 0.250000 0.41754(17) 0.0688(8) Uani 1 2 d S T P . .
H2 H 0.050531 0.250000 0.383756 0.083 Uiso 1 2 calc R U P . .

loop_
_atom_site_aniso_label
_atom_site_aniso_U_11
_atom_site_aniso_U_22
_atom_site_aniso_U_33
_atom_site_aniso_U_23
_atom_site_aniso_U_13
_atom_site_aniso_U_12
F2 0.1067(15) 0.169(2) 0.0532(10) 0.000 0.0119(9) 0.000
O1 0.1053(19) 0.137(2) 0.0685(14) 0.000 0.0235(13) 0.000
N2 0.0396(9) 0.0461(10) 0.0527(11) 0.000 0.0008(7) 0.000
C1 0.0353(11) 0.0476(12) 0.0581(12) 0.000 0.0015(9) 0.000
C5 0.0383(12) 0.0529(13) 0.0655(14) 0.000 0.0066(10) 0.000
C7 0.0530(13) 0.0585(14) 0.0581(14) 0.000 -0.0107(11) 0.000
C8 0.0466(12) 0.0502(12) 0.0555(13) 0.000 0.0034(10) 0.000
N1 0.0382(11) 0.0727(14) 0.0756(14) 0.000 -0.0026(9) 0.000
C3 0.0593(14) 0.0592(14) 0.0544(13) 0.000 -0.0077(11) 0.000
C6 0.0355(11) 0.0581(14) 0.0788(16) 0.000 -0.0047(10) 0.000
C9 0.0671(16) 0.0783(18) 0.0611(16) 0.000 0.0116(13) 0.000
F1 0.0917(9) 0.1032(11) 0.1035(10) 0.0049(7) 0.0388(7) -0.0266(8)
C4 0.099(2) 0.084(2) 0.0570(16) 0.000 -0.0025(15) 0.000
C2 0.0550(15) 0.0751(17) 0.0763(18) 0.000 -0.0205(13) 0.000

loop_
_atom_type_symbol
_atom_type_description
_atom_type_scat_dispersion_real
_atom_type_scat_dispersion_imag
_atom_type_scat_source
C C 0.0033 0.0016 'International Tables Vol C Tables 4.2.6.8 and 6.1.1.4'
H H 0.0000 0.0000 'International Tables Vol C Tables 4.2.6.8 and 6.1.1.4'
F F 0.0171 0.0103 'International Tables Vol C Tables 4.2.6.8 and 6.1.1.4'
N N 0.0061 0.0033 'International Tables Vol C Tables 4.2.6.8 and 6.1.1.4'
O O 0.0106 0.0060 'International Tables Vol C Tables 4.2.6.8 and 6.1.1.4'

loop_
_geom_angle_atom_site_label_1
_geom_angle_atom_site_label_2
_geom_angle_atom_site_label_3
_geom_angle
_geom_angle_site_symmetry_1
_geom_angle_site_symmetry_3
C5 N2 C1 122.43(19) . .
C5 N2 C3 131.2(2) . .
C1 N2 C3 106.35(19) . .
N1 C1 N2 111.4(2) . .
N1 C1 C8 130.5(2) . .
N2 C1 C8 118.10(18) . .
C6 C5 N2 119.1(2) . .
C6 C5 H5 120.4 . .
N2 C5 H5 120.4 . .
C8 C7 C6 120.8(2) . .
C8 C7 H7 119.6 . .
C6 C7 H7 119.6 . .
C7 C8 C1 118.8(2) . .
C7 C8 C9 122.3(2) . .
C1 C8 C9 118.8(2) . .
C1 N1 C2 104.5(2) . .
C2 C3 N2 104.4(2) . .
C2 C3 C4 130.0(3) . .
N2 C3 C4 125.6(2) . .
C5 C6 C7 120.7(2) . .
C5 C6 H6 119.7 . .
C7 C6 H6 119.7 . .
F2 C9 F1 106.52(15) . 8_565
F2 C9 F1 106.52(15) . .
F1 C9 F1 105.8(2) 8_565 .
F2 C9 C8 112.5(2) . .
F1 C9 C8 112.50(14) 8_565 .
F1 C9 C8 112.50(14) . .
O1 C4 C3 125.2(3) . .
O1 C4 H4 117.4 . .
C3 C4 H4 117.4 . .
N1 C2 C3 113.3(2) . .
N1 C2 H2 123.4 . .
C3 C2 H2 123.4 . .

loop_
_geom_bond_atom_site_label_1
_geom_bond_atom_site_label_2
_geom_bond_distance
_geom_bond_site_symmetry_2
F2 C9 1.317(3) .
O1 C4 1.202(4) .
N2 C5 1.375(3) .
N2 C1 1.380(3) .
N2 C3 1.387(3) .
C1 N1 1.334(3) .
C1 C8 1.410(3) .
C5 C6 1.332(3) .
C5 H5 0.9300 .
C7 C8 1.364(3) .
C7 C6 1.404(3) .
C7 H7 0.9300 .
C8 C9 1.483(3) .
N1 C2 1.340(4) .
C3 C2 1.365(4) .
C3 C4 1.430(4) .
C6 H6 0.9300 .
C9 F1 1.332(2) 8_565
C9 F1 1.332(2) .
C4 H4 0.9300 .
C2 H2 0.9300 .

loop_
_geom_hbond_atom_site_label_D
_geom_hbond_atom_site_label_H
_geom_hbond_atom_site_label_A
_geom_hbond_distance_DH
_geom_hbond_distance_HA
_geom_hbond_distance_DA
_geom_hbond_angle_DHA
_geom_hbond_site_symmetry_A
_geom_hbond_publ_flag
C5 H5 O1 0.93 2.47 3.008(3) 117.2 . yes
C4 H4 O1 0.93 2.40 3.321(4) 168.4 3_455 yes

loop_
_geom_torsion_atom_site_label_1
_geom_torsion_atom_site_label_2
_geom_torsion_atom_site_label_3
_geom_torsion_atom_site_label_4
_geom_torsion
_geom_torsion_site_symmetry_1
_geom_torsion_site_symmetry_2
_geom_torsion_site_symmetry_3
_geom_torsion_site_symmetry_4
C5 N2 C1 N1 180.000(1) . . . .
C3 N2 C1 N1 0.000(1) . . . .
C5 N2 C1 C8 0.000(1) . . . .
C3 N2 C1 C8 180.000(1) . . . .
C1 N2 C5 C6 0.000(1) . . . .
C3 N2 C5 C6 180.000(1) . . . .
C6 C7 C8 C1 0.000(1) . . . .
C6 C7 C8 C9 180.000(1) . . . .
N1 C1 C8 C7 180.000(1) . . . .
N2 C1 C8 C7 0.000(1) . . . .
N1 C1 C8 C9 0.000(1) . . . .
N2 C1 C8 C9 180.000(1) . . . .
N2 C1 N1 C2 0.000(1) . . . .
C8 C1 N1 C2 180.000(1) . . . .
C5 N2 C3 C2 180.000(1) . . . .
C1 N2 C3 C2 0.000(1) . . . .
C5 N2 C3 C4 0.000(1) . . . .
C1 N2 C3 C4 180.000(1) . . . .
N2 C5 C6 C7 0.000(1) . . . .
C8 C7 C6 C5 0.000(1) . . . .
C7 C8 C9 F2 0.000(1) . . . .
C1 C8 C9 F2 180.000(1) . . . .
C7 C8 C9 F1 120.31(17) . . . 8_565
C1 C8 C9 F1 -59.69(17) . . . 8_565
C7 C8 C9 F1 -120.31(17) . . . .
C1 C8 C9 F1 59.69(17) . . . .
C2 C3 C4 O1 180.000(1) . . . .
N2 C3 C4 O1 0.000(1) . . . .
C1 N1 C2 C3 0.000(1) . . . .
N2 C3 C2 N1 0.000(1) . . . .
C4 C3 C2 N1 180.000(1) . . . .
